data_4103279
loop_
_publ_author_name
'Airon C. Soegiarto'
'Angiolina Comotti'
'Michael D. Ward'

_publ_section_title
;
 Controlled Orientation of Polyconjugated Guest Molecules in Tunable Host
 Cavities
;
_journal_name_full 'Journal of the American Chemical Society'
_journal_page_first 14603
_journal_page_last 14616
_journal_paper_doi 10.1021/ja106106d
_journal_volume 132
_journal_year 2010
_chemical_formula_moiety 'C8 H6 S2, 2(C10 H6 O6 S2), 4(C H6 N3)'
_chemical_formula_sum 'C32 H42 N12 O12 S6'
_chemical_formula_weight 979.14
_chemical_name_systematic
; 
 ? 
;
_space_group_IT_number 2
_symmetry_cell_setting triclinic
_symmetry_space_group_name_Hall '-P 1'
_symmetry_space_group_name_H-M 'P -1'
_atom_sites_solution_hydrogens geom
_atom_sites_solution_primary direct
_atom_sites_solution_secondary difmap
_audit_creation_method SHELXL-97
_cell_angle_alpha 81.629(4)
_cell_angle_beta 75.620(3)
_cell_angle_gamma 79.022(4)
_cell_formula_units_Z 1
_cell_length_a 7.1188(5)
_cell_length_b 12.3016(9)
_cell_length_c 13.0373(9)
_cell_measurement_reflns_used 9906
_cell_measurement_temperature 100(2)
_cell_measurement_theta_max 28.29
_cell_measurement_theta_min 2.99
_cell_volume 1079.89(13)
_computing_cell_refinement 'Bruker Apex II'
_computing_data_collection 'Bruker Apex II'
_computing_data_reduction 'Bruker Apex II'
_computing_structure_refinement 'SHELXL-97 (Sheldrick, 2008)'
_computing_structure_solution 'SHELXS-97 (Sheldrick, 2008)'
_diffrn_ambient_temperature 100(2)
_diffrn_measured_fraction_theta_full 0.996
_diffrn_measured_fraction_theta_max 0.996
_diffrn_measurement_device_type 'Bruker Smart Apex II'
_diffrn_measurement_method 'phi and omega scans'
_diffrn_radiation_monochromator graphite
_diffrn_radiation_source 'fine-focus sealed tube'
_diffrn_radiation_type MoK\a
_diffrn_radiation_wavelength 0.71073
_diffrn_reflns_av_R_equivalents 0.0449
_diffrn_reflns_av_sigmaI/netI 0.0344
_diffrn_reflns_limit_h_max 8
_diffrn_reflns_limit_h_min -8
_diffrn_reflns_limit_k_max 14
_diffrn_reflns_limit_k_min -14
_diffrn_reflns_limit_l_max 15
_diffrn_reflns_limit_l_min -14
_diffrn_reflns_number 16360
_diffrn_reflns_theta_full 25.30
_diffrn_reflns_theta_max 25.30
_diffrn_reflns_theta_min 1.62
_exptl_absorpt_coefficient_mu 0.390
_exptl_absorpt_correction_T_max 0.9770
_exptl_absorpt_correction_T_min 0.8533
_exptl_absorpt_correction_type multi-scan
_exptl_absorpt_process_details SADABS
_exptl_crystal_colour colorless
_exptl_crystal_density_diffrn 1.506
_exptl_crystal_density_method 'not measured'
_exptl_crystal_description needle
_exptl_crystal_F_000 510
_exptl_crystal_size_max 0.42
_exptl_crystal_size_mid 0.11
_exptl_crystal_size_min 0.06
_refine_diff_density_max 0.476
_refine_diff_density_min -0.600
_refine_diff_density_rms 0.085
_refine_ls_extinction_method none
_refine_ls_goodness_of_fit_ref 1.045
_refine_ls_hydrogen_treatment constr
_refine_ls_matrix_type full
_refine_ls_number_parameters 293
_refine_ls_number_reflns 3922
_refine_ls_number_restraints 7
_refine_ls_restrained_S_all 1.044
_refine_ls_R_factor_all 0.0503
_refine_ls_R_factor_gt 0.0440
_refine_ls_shift/su_max 0.000
_refine_ls_shift/su_mean 0.000
_refine_ls_structure_factor_coef Fsqd
_refine_ls_weighting_details 'calc w=1/[\s^2^(Fo^2^)+(0.0827P)^2^+0.6448P] where P=(Fo^2^+2Fc^2^)/3'
_refine_ls_weighting_scheme calc
_refine_ls_wR_factor_gt 0.1236
_refine_ls_wR_factor_ref 0.1296
_reflns_number_gt 3419
_reflns_number_total 3922
_reflns_threshold_expression >2sigma(I)
_cod_data_source_file ja106106d_si_004.cif
_cod_data_source_block GDS_4
_cod_database_code 4103279

loop_
_symmetry_equiv_pos_as_xyz
'x, y, z'
'-x, -y, -z'

loop_
_atom_site_label
_atom_site_type_symbol
_atom_site_fract_x
_atom_site_fract_y
_atom_site_fract_z
_atom_site_U_iso_or_equiv
_atom_site_adp_type
_atom_site_occupancy
_atom_site_symmetry_multiplicity
_atom_site_calc_flag
_atom_site_refinement_flags
_atom_site_disorder_assembly
_atom_site_disorder_group
S1 S 0.20405(8) 0.65530(4) 0.06180(4) 0.01675(17) Uani 1 1 d . . .
O1 O 0.1037(2) 0.58952(13) 0.01506(12) 0.0219(4) Uani 1 1 d . . .
O2 O 0.4168(2) 0.63351(13) 0.02342(11) 0.0208(4) Uani 1 1 d . . .
O3 O 0.1458(2) 0.64464(12) 0.17790(11) 0.0190(3) Uani 1 1 d . . .
C1 C 0.1286(3) 0.79583(18) 0.01846(17) 0.0177(5) Uani 1 1 d . . .
C2 C 0.0363(3) 0.86962(18) 0.09030(17) 0.0192(5) Uani 1 1 d . . .
H2 H 0.0100 0.8450 0.1642 0.023 Uiso 1 1 calc R . .
C3 C -0.0211(3) 0.98319(18) 0.05562(16) 0.0183(5) Uani 1 1 d . . .
C4 C -0.1165(3) 1.06210(19) 0.12760(17) 0.0215(5) Uani 1 1 d . . .
H4 H -0.1436 1.0392 0.2019 0.026 Uiso 1 1 calc R . .
C5 C 0.1707(3) 0.82905(18) -0.09260(17) 0.0205(5) Uani 1 1 d . . .
H5 H 0.2355 0.7764 -0.1418 0.025 Uiso 1 1 calc R . .
S2 S 0.64120(8) 0.30709(4) 0.42823(4) 0.01853(17) Uani 1 1 d . . .
O4 O 0.7282(2) 0.37904(13) 0.47587(12) 0.0213(4) Uani 1 1 d . . .
O5 O 0.4348(2) 0.30447(13) 0.47707(12) 0.0226(4) Uani 1 1 d . . .
O6 O 0.6778(2) 0.32993(13) 0.31286(11) 0.0213(4) Uani 1 1 d . . .
C6 C 0.7675(3) 0.17018(18) 0.45306(16) 0.0196(5) Uani 1 1 d . . .
C7 C 0.9263(3) 0.15436(19) 0.49803(16) 0.0203(5) Uani 1 1 d . . .
H7 H 0.9661 0.2161 0.5181 0.024 Uiso 1 1 calc R . .
C8 C 1.0316(3) 0.04549(18) 0.51465(16) 0.0195(5) Uani 1 1 d . . .
C9 C 0.7028(3) 0.08022(19) 0.42362(17) 0.0212(5) Uani 1 1 d . . .
H9 H 0.5919 0.0929 0.3927 0.025 Uiso 1 1 calc R . .
C10 C 1.1988(3) 0.02580(19) 0.55999(17) 0.0218(5) Uani 1 1 d . . .
H10 H 1.2428 0.0866 0.5791 0.026 Uiso 1 1 calc R . .
C11 C 0.6357(3) 0.60974(18) 0.25282(17) 0.0199(5) Uani 1 1 d . . .
N1 N 0.7633(3) 0.61399(17) 0.31085(15) 0.0232(4) Uani 1 1 d . . .
H1A H 0.8893 0.6096 0.2807 0.028 Uiso 1 1 calc R . .
H1B H 0.7217 0.6211 0.3793 0.028 Uiso 1 1 calc R . .
N2 N 0.6975(3) 0.59902(17) 0.15008(14) 0.0240(4) Uani 1 1 d . . .
H2A H 0.6129 0.5954 0.1121 0.029 Uiso 1 1 calc R . .
H2B H 0.8232 0.5955 0.1196 0.029 Uiso 1 1 calc R . .
N3 N 0.4466(3) 0.61502(17) 0.29821(15) 0.0250(5) Uani 1 1 d . . .
H3A H 0.3625 0.6114 0.2599 0.030 Uiso 1 1 calc R . .
H3B H 0.4049 0.6222 0.3667 0.030 Uiso 1 1 calc R . .
C12 C 0.1907(3) 0.38379(17) 0.24021(17) 0.0186(5) Uani 1 1 d . . .
N4 N 0.3763(3) 0.38530(16) 0.19184(14) 0.0212(4) Uani 1 1 d . . .
H4A H 0.4125 0.3880 0.1220 0.025 Uiso 1 1 calc R . .
H4B H 0.4641 0.3836 0.2294 0.025 Uiso 1 1 calc R . .
N5 N 0.1383(3) 0.37839(17) 0.34625(14) 0.0236(4) Uani 1 1 d . . .
H5A H 0.2274 0.3759 0.3832 0.028 Uiso 1 1 calc R . .
H5B H 0.0147 0.3773 0.3793 0.028 Uiso 1 1 calc R . .
N6 N 0.0544(3) 0.38624(15) 0.18595(14) 0.0213(4) Uani 1 1 d . . .
H6A H 0.0872 0.3889 0.1161 0.026 Uiso 1 1 calc R . .
H6B H -0.0688 0.3852 0.2199 0.026 Uiso 1 1 calc R . .
S3 S 0.4940(2) -0.10430(11) 0.15314(12) 0.0293(4) Uani 0.588(4) 1 d PDU A -1
C13 C 0.384(3) -0.0233(15) 0.2551(11) 0.030(2) Uani 0.588(4) 1 d PDU A -1
H13 H 0.3703 -0.0492 0.3284 0.036 Uiso 0.588(4) 1 calc PR A -1
C14 C 0.319(8) 0.083(2) 0.2177(14) 0.035(3) Uani 0.588(4) 1 d PD A -1
H14 H 0.2495 0.1393 0.2620 0.042 Uiso 0.588(4) 1 calc PR A -1
C15 C 0.3682(15) 0.0995(6) 0.1043(8) 0.0286(6) Uani 0.588(4) 1 d PD A -1
H15 H 0.3373 0.1695 0.0654 0.034 Uiso 0.588(4) 1 calc PR A -1
S3' S 0.3436(5) 0.13168(17) 0.0970(2) 0.0286(6) Uani 0.412(4) 1 d PD A -2
C13' C 0.302(11) 0.077(3) 0.227(2) 0.035(3) Uani 0.412(4) 1 d PD A -2
H13' H 0.2396 0.1186 0.2861 0.042 Uiso 0.412(4) 1 calc PR A -2
C14' C 0.371(4) -0.035(2) 0.2357(17) 0.030(2) Uani 0.412(4) 1 d PD A -2
H14' H 0.3526 -0.0808 0.3013 0.036 Uiso 0.412(4) 1 calc PR A -2
C15' C 0.4715(17) -0.0745(8) 0.1371(9) 0.0293(4) Uani 0.412(4) 1 d PD A -2
H15' H 0.5365 -0.1488 0.1290 0.035 Uiso 0.412(4) 1 calc PR A -2
C16 C 0.4629(3) 0.0067(2) 0.05643(18) 0.0246(5) Uani 1 1 d . . .

loop_
_atom_site_aniso_label
_atom_site_aniso_U_11
_atom_site_aniso_U_22
_atom_site_aniso_U_33
_atom_site_aniso_U_23
_atom_site_aniso_U_13
_atom_site_aniso_U_12
S1 0.0178(3) 0.0178(3) 0.0134(3) 0.0019(2) -0.0085(2) 0.0041(2)
O1 0.0274(9) 0.0214(8) 0.0180(8) 0.0021(6) -0.0123(7) -0.0005(7)
O2 0.0184(8) 0.0252(8) 0.0155(8) 0.0027(6) -0.0075(6) 0.0058(6)
O3 0.0202(8) 0.0212(8) 0.0137(8) 0.0022(6) -0.0080(6) 0.0033(6)
C1 0.0153(11) 0.0204(11) 0.0175(11) 0.0026(9) -0.0109(8) 0.0024(9)
C2 0.0191(12) 0.0233(11) 0.0148(10) 0.0014(9) -0.0080(9) 0.0005(9)
C3 0.0165(11) 0.0235(11) 0.0145(11) 0.0003(9) -0.0082(9) 0.0022(9)
C4 0.0242(12) 0.0238(11) 0.0156(11) 0.0024(9) -0.0098(9) 0.0022(9)
C5 0.0231(12) 0.0208(11) 0.0165(11) -0.0012(9) -0.0086(9) 0.0041(9)
S2 0.0176(3) 0.0229(3) 0.0130(3) 0.0023(2) -0.0084(2) 0.0051(2)
O4 0.0210(9) 0.0252(8) 0.0163(8) 0.0007(6) -0.0089(6) 0.0040(7)
O5 0.0176(8) 0.0301(9) 0.0176(8) 0.0017(6) -0.0087(6) 0.0051(7)
O6 0.0213(9) 0.0274(8) 0.0126(8) 0.0036(6) -0.0092(6) 0.0052(7)
C6 0.0177(11) 0.0257(12) 0.0119(10) 0.0045(9) -0.0070(8) 0.0047(9)
C7 0.0200(12) 0.0243(11) 0.0151(11) 0.0016(9) -0.0076(9) 0.0020(9)
C8 0.0182(12) 0.0249(11) 0.0131(10) 0.0044(8) -0.0081(9) 0.0037(9)
C9 0.0190(12) 0.0281(12) 0.0157(11) 0.0033(9) -0.0105(9) 0.0025(9)
C10 0.0224(12) 0.0250(12) 0.0180(11) 0.0011(9) -0.0099(9) 0.0012(9)
C11 0.0211(12) 0.0198(11) 0.0174(11) 0.0018(9) -0.0092(9) 0.0039(9)
N1 0.0174(10) 0.0368(11) 0.0149(9) -0.0008(8) -0.0082(8) 0.0017(8)
N2 0.0181(10) 0.0379(11) 0.0151(9) -0.0019(8) -0.0086(8) 0.0033(8)
N3 0.0203(11) 0.0391(12) 0.0160(9) -0.0032(8) -0.0102(8) 0.0028(9)
C12 0.0225(12) 0.0154(10) 0.0164(11) 0.0025(8) -0.0098(9) 0.0046(9)
N4 0.0188(10) 0.0291(10) 0.0140(9) 0.0004(8) -0.0090(8) 0.0050(8)
N5 0.0167(10) 0.0382(11) 0.0145(9) 0.0022(8) -0.0086(8) 0.0016(8)
N6 0.0198(10) 0.0279(10) 0.0153(9) 0.0024(8) -0.0095(8) 0.0020(8)
S3 0.0291(7) 0.0282(9) 0.0277(8) 0.0070(6) -0.0110(5) 0.0012(6)
C13 0.030(3) 0.042(4) 0.024(5) 0.001(3) -0.016(3) -0.009(3)
C14 0.034(8) 0.039(3) 0.030(3) -0.004(2) -0.005(4) -0.002(4)
C15 0.0278(11) 0.0266(15) 0.0296(9) -0.0035(11) -0.0080(6) 0.0027(10)
S3' 0.0278(11) 0.0266(15) 0.0296(9) -0.0035(11) -0.0080(6) 0.0027(10)
C13' 0.034(8) 0.039(3) 0.030(3) -0.004(2) -0.005(4) -0.002(4)
C14' 0.030(3) 0.042(4) 0.024(5) 0.001(3) -0.016(3) -0.009(3)
C15' 0.0291(7) 0.0282(9) 0.0277(8) 0.0070(6) -0.0110(5) 0.0012(6)
C16 0.0195(12) 0.0266(12) 0.0284(13) 0.0019(10) -0.0104(10) -0.0027(10)

loop_
_atom_type_symbol
_atom_type_description
_atom_type_scat_dispersion_real
_atom_type_scat_dispersion_imag
_atom_type_scat_source
C C 0.0033 0.0016 'International Tables Vol C Tables 4.2.6.8 and 6.1.1.4'
H H 0.0000 0.0000 'International Tables Vol C Tables 4.2.6.8 and 6.1.1.4'
N N 0.0061 0.0033 'International Tables Vol C Tables 4.2.6.8 and 6.1.1.4'
O O 0.0106 0.0060 'International Tables Vol C Tables 4.2.6.8 and 6.1.1.4'
S S 0.1246 0.1234 'International Tables Vol C Tables 4.2.6.8 and 6.1.1.4'

loop_
_geom_angle_atom_site_label_1
_geom_angle_atom_site_label_2
_geom_angle_atom_site_label_3
_geom_angle
_geom_angle_site_symmetry_1
_geom_angle_site_symmetry_3
O1 S1 O2 112.60(9) . .
O1 S1 O3 112.44(9) . .
O2 S1 O3 111.96(9) . .
O1 S1 C1 106.51(10) . .
O2 S1 C1 106.21(10) . .
O3 S1 C1 106.57(9) . .
C2 C1 C5 121.6(2) . .
C2 C1 S1 120.38(16) . .
C5 C1 S1 117.99(16) . .
C1 C2 C3 120.4(2) . .
C1 C2 H2 119.8 . .
C3 C2 H2 119.8 . .
C4 C3 C2 122.09(19) . .
C4 C3 C3 119.8(2) . 2_575
C2 C3 C3 118.1(2) . 2_575
C5 C4 C3 121.2(2) 2_575 .
C5 C4 H4 119.4 2_575 .
C3 C4 H4 119.4 . .
C4 C5 C1 118.8(2) 2_575 .
C4 C5 H5 120.6 2_575 .
C1 C5 H5 120.6 . .
O5 S2 O4 113.55(9) . .
O5 S2 O6 112.41(9) . .
O4 S2 O6 112.41(9) . .
O5 S2 C6 106.38(10) . .
O4 S2 C6 105.76(10) . .
O6 S2 C6 105.56(9) . .
C7 C6 C9 121.6(2) . .
C7 C6 S2 119.77(18) . .
C9 C6 S2 118.66(16) . .
C6 C7 C8 119.9(2) . .
C6 C7 H7 120.0 . .
C8 C7 H7 120.0 . .
C8 C8 C7 119.1(2) 2_756 .
C8 C8 C10 119.3(2) 2_756 .
C7 C8 C10 121.6(2) . .
C10 C9 C6 119.5(2) 2_756 .
C10 C9 H9 120.3 2_756 .
C6 C9 H9 120.3 . .
C9 C10 C8 120.6(2) 2_756 .
C9 C10 H10 119.7 2_756 .
C8 C10 H10 119.7 . .
N2 C11 N3 119.7(2) . .
N2 C11 N1 120.2(2) . .
N3 C11 N1 120.1(2) . .
C11 N1 H1A 120.0 . .
C11 N1 H1B 120.0 . .
H1A N1 H1B 120.0 . .
C11 N2 H2A 120.0 . .
C11 N2 H2B 120.0 . .
H2A N2 H2B 120.0 . .
C11 N3 H3A 120.0 . .
C11 N3 H3B 120.0 . .
H3A N3 H3B 120.0 . .
N4 C12 N6 121.55(19) . .
N4 C12 N5 119.4(2) . .
N6 C12 N5 119.1(2) . .
C12 N4 H4A 120.0 . .
C12 N4 H4B 120.0 . .
H4A N4 H4B 120.0 . .
C12 N5 H5A 120.0 . .
C12 N5 H5B 120.0 . .
H5A N5 H5B 120.0 . .
C12 N6 H6A 120.0 . .
C12 N6 H6B 120.0 . .
H6A N6 H6B 120.0 . .
C13 S3 C16 92.6(7) . .
C14 C13 S3 111.6(16) . .
C14 C13 H13 124.2 . .
S3 C13 H13 124.2 . .
C13 C14 C15 112.0(18) . .
C13 C14 H14 124.0 . .
C15 C14 H14 124.0 . .
C16 C15 C14 114.4(11) . .
C16 C15 H15 122.8 . .
C14 C15 H15 122.8 . .
C14' C13' S3' 111(3) . .
C14' C13' H13' 124.7 . .
S3' C13' H13' 124.7 . .
C13' C14' C15' 113(3) . .
C13' C14' H14' 123.3 . .
C15' C14' H14' 123.3 . .
C16 C15' C14' 110.9(14) . .
C16 C15' H15' 124.5 . .
C14' C15' H15' 124.5 . .
C15' C16 C15 104.7(7) . .
C15' C16 C16 125.9(6) . 2_655
C15 C16 C16 129.3(5) . 2_655
C15' C16 S3' 113.4(5) . .
C16 C16 S3' 120.6(3) 2_655 .
C15 C16 S3 109.5(4) . .
C16 C16 S3 121.2(2) 2_655 .

loop_
_geom_bond_atom_site_label_1
_geom_bond_atom_site_label_2
_geom_bond_distance
_geom_bond_site_symmetry_2
S1 O1 1.4548(17) .
S1 O2 1.4574(16) .
S1 O3 1.4599(15) .
S1 C1 1.763(2) .
C1 C2 1.359(3) .
C1 C5 1.419(3) .
C2 C3 1.419(3) .
C2 H2 0.9500 .
C3 C4 1.408(3) .
C3 C3 1.422(4) 2_575
C4 C5 1.365(3) 2_575
C4 H4 0.9500 .
C5 C4 1.365(3) 2_575
C5 H5 0.9500 .
S2 O5 1.4534(16) .
S2 O4 1.4536(17) .
S2 O6 1.4557(15) .
S2 C6 1.777(2) .
C6 C7 1.368(3) .
C6 C9 1.411(3) .
C7 C8 1.420(3) .
C7 H7 0.9500 .
C8 C8 1.415(5) 2_756
C8 C10 1.423(3) .
C9 C10 1.372(3) 2_756
C9 H9 0.9500 .
C10 C9 1.372(3) 2_756
C10 H10 0.9500 .
C11 N2 1.320(3) .
C11 N3 1.322(3) .
C11 N1 1.331(3) .
N1 H1A 0.8800 .
N1 H1B 0.8800 .
N2 H2A 0.8800 .
N2 H2B 0.8800 .
N3 H3A 0.8800 .
N3 H3B 0.8800 .
C12 N4 1.317(3) .
C12 N6 1.329(3) .
C12 N5 1.335(3) .
N4 H4A 0.8800 .
N4 H4B 0.8800 .
N5 H5A 0.8800 .
N5 H5B 0.8800 .
N6 H6A 0.8800 .
N6 H6B 0.8800 .
S3 C13 1.716(11) .
S3 C16 1.739(3) .
C13 C14 1.362(10) .
C13 H13 0.9500 .
C14 C15 1.425(18) .
C14 H14 0.9500 .
C15 C16 1.362(8) .
C15 H15 0.9500 .
S3' C16 1.698(3) .
S3' C13' 1.71(2) .
C13' C14' 1.364(13) .
C13' H13' 0.9500 .
C14' C15' 1.41(2) .
C14' H14' 0.9500 .
C15' C16 1.346(10) .
C15' H15' 0.9500 .
C16 C16 1.457(5) 2_655

loop_
_geom_hbond_atom_site_label_D
_geom_hbond_atom_site_label_H
_geom_hbond_atom_site_label_A
_geom_hbond_distance_DH
_geom_hbond_distance_HA
_geom_hbond_distance_DA
_geom_hbond_angle_DHA
_geom_hbond_site_symmetry_A
N1 H1A O3 0.88 2.06 2.901(2) 160.4 1_655
N1 H1B O5 0.88 2.16 2.995(2) 158.7 2_666
N2 H2A O2 0.88 1.97 2.830(2) 163.8 .
N2 H2B O1 0.88 2.11 2.980(3) 167.4 1_655
N3 H3A O3 0.88 2.04 2.895(2) 165.3 .
N3 H3B O4 0.88 2.03 2.905(2) 169.5 2_666
N4 H4A O2 0.88 2.01 2.847(2) 159.7 2_665
N4 H4B O6 0.88 2.04 2.893(2) 162.8 .
N5 H5A O5 0.88 2.13 2.966(2) 158.1 .
N5 H5B O4 0.88 2.11 2.987(2) 172.7 1_455
N6 H6A O1 0.88 2.39 3.055(2) 132.3 2_565
N6 H6B O6 0.88 2.08 2.928(2) 161.6 1_455
